data_7706843
loop_
_publ_author_name
'Liu, Xing'
'Zhang, Ting-Ting'
'Zhou, Jian'
'Xiang, Bin'
'Liu, Jiang-Tao'

_publ_section_title
;
 A novel 3-D lead-iodide polymer based on the linkage of rare binuclear
 [Pb<sub>2</sub>I]<sup>3+</sup> cations and anionic bis(pyrazinyl)-trizole
 bridges.
;
_journal_issue 13
_journal_name_full 'Dalton transactions (Cambridge, England : 2003)'
_journal_page_first 4486
_journal_page_last 4489
_journal_paper_doi 10.1039/d1dt00471a
_journal_volume 50
_journal_year 2021
_chemical_formula_moiety 'C30 H18 I N21 Pb2'
_chemical_formula_sum 'C30 H18 I N21 Pb2'
_chemical_formula_weight 1213.95
_space_group_crystal_system orthorhombic
_space_group_IT_number 60
_space_group_name_Hall '-P 2n 2ab'
_space_group_name_H-M_alt 'P b c n'
_atom_sites_solution_hydrogens geom
_audit_creation_method SHELXL-2018/3
_audit_update_record
;
2021-02-03 deposited with the CCDC.	2021-03-12 downloaded from the CCDC.
;
_cell_angle_alpha 90
_cell_angle_beta 90
_cell_angle_gamma 90
_cell_formula_units_Z 4
_cell_length_a 13.065(4)
_cell_length_b 15.691(5)
_cell_length_c 16.493(5)
_cell_measurement_reflns_used 15619
_cell_measurement_temperature 293(2)
_cell_measurement_theta_max 25.498
_cell_measurement_theta_min 2.921
_cell_volume 3381.1(18)
_computing_structure_refinement 'SHELXL-2018/3 (Sheldrick, 2018)'
_computing_structure_solution 'SHELXT 2014/5 (Sheldrick, 2014)'
_diffrn_ambient_temperature 293(2)
_diffrn_measured_fraction_theta_full 0.997
_diffrn_measured_fraction_theta_max 0.997
_diffrn_measurement_device_type 'Bruker APEX-II CCD'
_diffrn_measurement_method '\w scans'
_diffrn_radiation_type MoK\a
_diffrn_radiation_wavelength 0.71073
_diffrn_reflns_av_R_equivalents 0.0720
_diffrn_reflns_av_unetI/netI 0.0518
_diffrn_reflns_Laue_measured_fraction_full 0.997
_diffrn_reflns_Laue_measured_fraction_max 0.997
_diffrn_reflns_limit_h_max 15
_diffrn_reflns_limit_h_min -15
_diffrn_reflns_limit_k_max 19
_diffrn_reflns_limit_k_min -18
_diffrn_reflns_limit_l_max 18
_diffrn_reflns_limit_l_min -19
_diffrn_reflns_number 15619
_diffrn_reflns_point_group_measured_fraction_full 0.997
_diffrn_reflns_point_group_measured_fraction_max 0.997
_diffrn_reflns_theta_full 25.242
_diffrn_reflns_theta_max 25.498
_diffrn_reflns_theta_min 2.921
_exptl_absorpt_coefficient_mu 10.919
_exptl_absorpt_correction_type multi-scan
_exptl_absorpt_process_details 'SADABS 2014/5'
_exptl_crystal_colour orange
_exptl_crystal_density_diffrn 2.383
_exptl_crystal_description block
_exptl_crystal_F_000 2248
_exptl_crystal_size_max 0.165
_exptl_crystal_size_mid 0.105
_exptl_crystal_size_min 0.080
_exptl_transmission_factor_max 0.416
_exptl_transmission_factor_min 0.261
_refine_diff_density_max 1.141
_refine_diff_density_min -1.989
_refine_diff_density_rms 0.200
_refine_ls_extinction_method none
_refine_ls_goodness_of_fit_ref 1.086
_refine_ls_hydrogen_treatment constr
_refine_ls_matrix_type full
_refine_ls_number_parameters 245
_refine_ls_number_reflns 3137
_refine_ls_number_restraints 156
_refine_ls_restrained_S_all 1.075
_refine_ls_R_factor_all 0.0639
_refine_ls_R_factor_gt 0.0378
_refine_ls_shift/su_max 0.001
_refine_ls_shift/su_mean 0.000
_refine_ls_structure_factor_coef Fsqd
_refine_ls_weighting_details 'w=1/[\s^2^(Fo^2^)+(0.0182P)^2^+20.7082P] where P=(Fo^2^+2Fc^2^)/3'
_refine_ls_weighting_scheme calc
_refine_ls_wR_factor_gt 0.0759
_refine_ls_wR_factor_ref 0.0856
_reflns_Friedel_coverage 0.000
_reflns_number_gt 2254
_reflns_number_total 3137
_reflns_threshold_expression 'I > 2\s(I)'
_cod_data_source_file d1dt00471a2.cif
_cod_data_source_block 1
_cod_depositor_comments 'Adding full bibliography for 7706843.cif.'
_cod_original_cell_volume 3381.2(17)
_cod_database_code 7706843
_shelx_shelxl_version_number 2018/3
_shelx_space_group_comment
;
The symmetry employed for this shelxl refinement is uniquely defined
by the following loop, which should always be used as a source of
symmetry information in preference to the above space-group names.
They are only intended as comments.
;
_shelx_estimated_absorpt_t_min 0.247
_shelx_estimated_absorpt_t_max 0.453

loop_
_space_group_symop_operation_xyz
'x, y, z'
'x+1/2, -y+1/2, -z'
'-x, y, -z+1/2'
'-x+1/2, -y+1/2, z+1/2'
'-x, -y, -z'
'-x-1/2, y-1/2, z'
'x, -y, z-1/2'
'x-1/2, y-1/2, -z-1/2'

loop_
_atom_site_label
_atom_site_type_symbol
_atom_site_fract_x
_atom_site_fract_y
_atom_site_fract_z
_atom_site_U_iso_or_equiv
_atom_site_adp_type
_atom_site_occupancy
_atom_site_site_symmetry_order
_atom_site_calc_flag
_atom_site_refinement_flags_posn
_atom_site_refinement_flags_adp
_atom_site_refinement_flags_occupancy
_atom_site_disorder_assembly
_atom_site_disorder_group
Pb1 Pb 0.31782(2) 0.23187(2) 0.25446(2) 0.01531(11) Uani 1 1 d . . . . .
I1 I 0.000000 0.23413(6) 0.250000 0.0450(2) Uani 1 2 d S T P . .
N5 N 0.5016(6) 0.1262(4) 0.4793(4) 0.0213(15) Uani 1 1 d . U . . .
N11 N 0.500000 0.4752(6) 0.250000 0.029(2) Uani 1 2 d S TU P . .
N2 N 0.7888(7) 0.0148(6) 0.5157(5) 0.048(2) Uani 1 1 d . U . . .
N9 N 0.2030(5) 0.5627(5) 0.2831(5) 0.0292(17) Uani 1 1 d . U . . .
N7 N 0.2089(6) 0.1652(5) 0.5930(4) 0.0319(18) Uani 1 1 d . U . . .
N10 N 0.4486(4) 0.3452(4) 0.2574(4) 0.0170(13) Uani 1 1 d . U . . .
C13 C 0.2959(6) 0.5348(5) 0.2732(5) 0.025(2) Uani 1 1 d . U . . .
H13A H 0.348387 0.573752 0.264423 0.030 Uiso 1 1 calc R U . . .
N8 N 0.2444(5) 0.3972(4) 0.2893(5) 0.0280(17) Uani 1 1 d . U . . .
N4 N 0.4488(5) 0.1900(4) 0.3611(4) 0.0171(15) Uani 1 1 d . U . . .
C15 C 0.4217(6) 0.4233(5) 0.2614(5) 0.0197(17) Uani 1 1 d . U . . .
N3 N 0.5486(5) 0.1695(4) 0.3496(4) 0.0168(15) Uani 1 1 d . U . . .
C14 C 0.3179(6) 0.4528(5) 0.2751(5) 0.0208(18) Uani 1 1 d . U . . .
C4 C 0.6797(6) 0.1021(5) 0.4384(5) 0.0190(18) Uani 1 1 d . U . . .
C12 C 0.1298(6) 0.5078(6) 0.2975(6) 0.030(2) Uani 1 1 d . U . . .
H12A H 0.063083 0.527007 0.304922 0.036 Uiso 1 1 calc R U . . .
C8 C 0.3021(7) 0.1610(6) 0.5607(5) 0.031(2) Uani 1 1 d . U . . .
H8A H 0.356924 0.148441 0.594704 0.037 Uiso 1 1 calc R U . . .
N6 N 0.2483(5) 0.1997(5) 0.4226(4) 0.0257(17) Uani 1 1 d . U . . .
N1 N 0.7571(5) 0.1391(5) 0.4004(5) 0.0345(19) Uani 1 1 d . U . . .
C5 C 0.5774(6) 0.1314(5) 0.4214(5) 0.0188(18) Uani 1 1 d . U . . .
C11 C 0.1499(7) 0.4248(6) 0.3015(6) 0.034(2) Uani 1 1 d . U . . .
H11B H 0.097766 0.386319 0.312850 0.041 Uiso 1 1 calc R U . . .
C3 C 0.6961(7) 0.0389(6) 0.4941(6) 0.035(2) Uani 1 1 d . U . . .
H3A H 0.639872 0.012152 0.517564 0.042 Uiso 1 1 calc R U . . .
C10 C 0.1348(7) 0.1847(6) 0.5379(6) 0.031(2) Uani 1 1 d . U . . .
H10A H 0.067254 0.185858 0.555660 0.037 Uiso 1 1 calc R U . . .
C7 C 0.3227(6) 0.1748(5) 0.4756(5) 0.0188(18) Uani 1 1 d . U . . .
C6 C 0.4244(6) 0.1635(5) 0.4385(5) 0.0179(18) Uani 1 1 d . U . . .
C9 C 0.1543(7) 0.2034(6) 0.4553(5) 0.033(2) Uani 1 1 d . U . . .
H9A H 0.099675 0.218988 0.422298 0.039 Uiso 1 1 calc R U . . .
C2 C 0.8656(8) 0.0544(7) 0.4807(7) 0.052(3) Uani 1 1 d . U . . .
H2A H 0.932159 0.041694 0.496645 0.063 Uiso 1 1 calc R U . . .
C1 C 0.8498(8) 0.1138(7) 0.4214(7) 0.050(3) Uani 1 1 d . U . . .
H1A H 0.906110 0.137068 0.394953 0.060 Uiso 1 1 calc R U . . .

loop_
_atom_site_aniso_label
_atom_site_aniso_U_11
_atom_site_aniso_U_22
_atom_site_aniso_U_33
_atom_site_aniso_U_23
_atom_site_aniso_U_13
_atom_site_aniso_U_12
Pb1 0.01348(15) 0.01189(16) 0.02056(18) -0.00101(13) -0.00045(13) -0.00014(10)
I1 0.0737(7) 0.0216(4) 0.0398(6) 0.000 -0.0185(5) 0.000
N5 0.025(3) 0.021(4) 0.017(3) 0.002(3) 0.000(3) 0.006(3)
N11 0.026(4) 0.011(5) 0.049(6) 0.000 -0.005(5) 0.000
N2 0.042(4) 0.042(5) 0.059(5) 0.016(4) -0.008(4) 0.014(4)
N9 0.021(4) 0.023(4) 0.043(4) -0.002(3) -0.001(3) 0.005(3)
N7 0.028(4) 0.038(5) 0.029(4) 0.002(3) 0.009(3) -0.001(3)
N10 0.018(3) 0.004(3) 0.029(4) 0.002(3) -0.004(3) -0.001(2)
C13 0.025(4) 0.006(4) 0.044(5) -0.003(3) -0.005(4) -0.004(3)
N8 0.024(4) 0.010(4) 0.051(4) -0.001(3) 0.004(3) -0.001(3)
N4 0.012(3) 0.017(4) 0.022(4) 0.002(3) 0.001(3) -0.001(3)
C15 0.019(3) 0.014(4) 0.026(4) 0.003(3) 0.002(3) -0.003(3)
N3 0.015(3) 0.014(4) 0.021(4) 0.001(3) 0.000(3) -0.001(3)
C14 0.019(4) 0.014(4) 0.029(4) 0.000(3) -0.001(3) -0.001(3)
C4 0.022(4) 0.013(4) 0.022(4) 0.000(3) -0.002(3) 0.002(3)
C12 0.018(4) 0.026(5) 0.045(5) -0.014(4) 0.003(4) 0.008(4)
C8 0.025(4) 0.038(5) 0.029(5) 0.004(4) 0.003(4) 0.006(4)
N6 0.020(3) 0.032(4) 0.025(4) 0.002(3) -0.001(3) 0.008(3)
N1 0.019(4) 0.031(4) 0.054(5) 0.019(4) -0.001(3) -0.001(3)
C5 0.017(4) 0.018(5) 0.022(4) -0.001(3) 0.004(3) -0.003(3)
C11 0.022(4) 0.023(5) 0.056(6) -0.009(4) 0.006(4) -0.007(4)
C3 0.036(5) 0.026(5) 0.044(5) 0.015(4) -0.003(4) 0.011(4)
C10 0.022(4) 0.032(5) 0.039(5) -0.008(4) 0.004(4) 0.003(4)
C7 0.022(4) 0.013(4) 0.021(4) -0.002(3) 0.003(3) -0.003(3)
C6 0.017(4) 0.015(4) 0.021(4) -0.004(3) 0.001(3) -0.005(3)
C9 0.028(5) 0.041(6) 0.029(5) -0.006(4) -0.005(4) 0.008(4)
C2 0.031(5) 0.053(6) 0.072(7) 0.013(5) -0.003(5) 0.021(5)
C1 0.035(5) 0.054(6) 0.061(6) 0.013(5) -0.002(5) 0.007(5)

loop_
_atom_type_symbol
_atom_type_description
_atom_type_scat_dispersion_real
_atom_type_scat_dispersion_imag
_atom_type_scat_source
C C 0.0033 0.0016 'International Tables Vol C Tables 4.2.6.8 and 6.1.1.4'
H H 0.0000 0.0000 'International Tables Vol C Tables 4.2.6.8 and 6.1.1.4'
N N 0.0061 0.0033 'International Tables Vol C Tables 4.2.6.8 and 6.1.1.4'
O O 0.0106 0.0060 'International Tables Vol C Tables 4.2.6.8 and 6.1.1.4'
I I -0.4742 1.8119 'International Tables Vol C Tables 4.2.6.8 and 6.1.1.4'
Pb Pb -3.3944 10.1111 'International Tables Vol C Tables 4.2.6.8 and 6.1.1.4'

loop_
_geom_angle_atom_site_label_1
_geom_angle_atom_site_label_2
_geom_angle_atom_site_label_3
_geom_angle
_geom_angle_site_symmetry_1
_geom_angle_site_symmetry_3
_geom_angle_publ_flag
N10 Pb1 N4 72.9(2) . . ?
N10 Pb1 N3 79.7(2) . 3_655 ?
N4 Pb1 N3 84.77(19) . 3_655 ?
N10 Pb1 N9 140.5(2) . 6_655 ?
N4 Pb1 N9 72.1(2) . 6_655 ?
N3 Pb1 N9 79.4(2) 3_655 6_655 ?
C6 N5 C5 99.6(6) . . ?
C15 N11 C15 103.9(9) . 3_655 ?
C2 N2 C3 116.6(9) . . ?
C13 N9 C12 118.9(8) . . ?
C13 N9 Pb1 113.7(5) . 6_665 ?
C12 N9 Pb1 127.1(6) . 6_665 ?
C8 N7 C10 113.2(8) . . ?
C15 N10 N10 106.3(4) . 3_655 ?
C15 N10 Pb1 120.1(5) . . ?
N10 N10 Pb1 132.70(19) 3_655 . ?
N9 C13 C14 121.9(8) . . ?
N9 C13 H13A 119.0 . . ?
C14 C13 H13A 119.0 . . ?
C14 N8 C11 119.3(8) . . ?
N3 N4 C6 106.2(6) . . ?
N3 N4 Pb1 127.8(4) . . ?
C6 N4 Pb1 124.3(5) . . ?
N10 C15 N11 111.8(7) . . ?
N10 C15 C14 124.8(7) . . ?
N11 C15 C14 123.4(7) . . ?
N4 N3 C5 104.2(6) . . ?
N4 N3 Pb1 129.7(5) . 3_655 ?
C5 N3 Pb1 122.6(5) . 3_655 ?
N8 C14 C13 119.4(8) . . ?
N8 C14 C15 119.9(7) . . ?
C13 C14 C15 120.7(7) . . ?
N1 C4 C3 121.1(8) . . ?
N1 C4 C5 118.4(7) . . ?
C3 C4 C5 120.4(8) . . ?
N9 C12 C11 120.6(8) . . ?
N9 C12 H12A 119.7 . . ?
C11 C12 H12A 119.7 . . ?
N7 C8 C7 123.5(8) . . ?
N7 C8 H8A 118.3 . . ?
C7 C8 H8A 118.3 . . ?
C9 N6 C7 114.0(7) . . ?
C1 N1 C4 116.4(8) . . ?
N5 C5 N3 115.1(7) . . ?
N5 C5 C4 120.9(7) . . ?
N3 C5 C4 124.0(7) . . ?
N8 C11 C12 119.8(8) . . ?
N8 C11 H11B 120.1 . . ?
C12 C11 H11B 120.1 . . ?
N2 C3 C4 122.2(9) . . ?
N2 C3 H3A 118.9 . . ?
C4 C3 H3A 118.9 . . ?
N7 C10 C9 124.1(8) . . ?
N7 C10 H10A 118.0 . . ?
C9 C10 H10A 118.0 . . ?
N6 C7 C8 122.2(7) . . ?
N6 C7 C6 114.3(7) . . ?
C8 C7 C6 123.5(7) . . ?
N5 C6 N4 114.9(7) . . ?
N5 C6 C7 121.4(7) . . ?
N4 C6 C7 123.7(7) . . ?
N6 C9 C10 122.8(8) . . ?
N6 C9 H9A 118.6 . . ?
C10 C9 H9A 118.6 . . ?
N2 C2 C1 121.5(10) . . ?
N2 C2 H2A 119.3 . . ?
C1 C2 H2A 119.3 . . ?
N1 C1 C2 122.1(10) . . ?
N1 C1 H1A 119.0 . . ?
C2 C1 H1A 119.0 . . ?

loop_
_geom_bond_atom_site_label_1
_geom_bond_atom_site_label_2
_geom_bond_distance
_geom_bond_site_symmetry_2
_geom_bond_publ_flag
Pb1 N10 2.467(6) . ?
Pb1 N4 2.540(6) . ?
Pb1 N3 2.637(6) 3_655 ?
Pb1 N9 2.709(7) 6_655 ?
N5 C6 1.345(10) . ?
N5 C5 1.378(10) . ?
N11 C15 1.320(9) . ?
N11 C15 1.320(9) 3_655 ?
N2 C2 1.313(13) . ?
N2 C3 1.319(12) . ?
N9 C13 1.302(10) . ?
N9 C12 1.308(11) . ?
N7 C8 1.331(11) . ?
N7 C10 1.363(11) . ?
N10 C15 1.277(9) . ?
N10 N10 1.364(12) 3_655 ?
C13 C14 1.318(11) . ?
C13 H13A 0.9300 . ?
N8 C14 1.318(10) . ?
N8 C11 1.324(11) . ?
N4 N3 1.356(8) . ?
N4 C6 1.381(10) . ?
C15 C14 1.451(10) . ?
N3 C5 1.378(10) . ?
C4 N1 1.324(10) . ?
C4 C3 1.368(12) . ?
C4 C5 1.441(11) . ?
C12 C11 1.330(13) . ?
C12 H12A 0.9300 . ?
C8 C7 1.446(11) . ?
C8 H8A 0.9300 . ?
N6 C9 1.343(11) . ?
N6 C7 1.364(10) . ?
N1 C1 1.320(12) . ?
C11 H11B 0.9300 . ?
C3 H3A 0.9300 . ?
C10 C9 1.418(12) . ?
C10 H10A 0.9300 . ?
C7 C6 1.474(11) . ?
C9 H9A 0.9300 . ?
C2 C1 1.367(14) . ?
C2 H2A 0.9300 . ?
C1 H1A 0.9300 . ?
